data_7211466
loop_
_publ_author_name
'Wang, Guan-E'
'Jiang, Xiao-Ming'
'Zhang, Ming-Jian'
'Chen, Hui-Fen'
'Liu, Bin-Wen'
'Wang, Ming-Sheng'
'Guo, Guo-Cong'

_publ_section_title
;
 Crystal structures and optical properties of iodoplumbates hybrids
 templated by in situ synthesized 1,4-diazabicyclo[2.2.2]octane
 derivatives
;
_journal_issue 47
_journal_name_full CrystEngComm
_journal_page_first 10399
_journal_paper_doi 10.1039/c3ce41720d
_journal_volume 15
_journal_year 2013
_chemical_formula_moiety '2(C8 H18  N2), I6 Pb'
_chemical_formula_sum 'C16 H36 I6 N4 Pb'
_chemical_formula_weight 1234.93
_chemical_name_systematic
; 
 ? 
;
_space_group_IT_number 205
_symmetry_cell_setting cubic
_symmetry_space_group_name_Hall '-P 2ac 2ab 3'
_symmetry_space_group_name_H-M 'P a -3'
_atom_sites_solution_hydrogens geom
_atom_sites_solution_primary direct
_atom_sites_solution_secondary difmap
_audit_creation_method SHELXL-97
_cell_angle_alpha 90.00
_cell_angle_beta 90.00
_cell_angle_gamma 90.00
_cell_formula_units_Z 4
_cell_length_a 14.6567(3)
_cell_length_b 14.6567(3)
_cell_length_c 14.6567(3)
_cell_measurement_reflns_used 7335
_cell_measurement_temperature 293(2)
_cell_measurement_theta_max 27.4835
_cell_measurement_theta_min 2.4061
_cell_volume 3148.54(11)
_computing_cell_refinement 'CrystalClear (Rigaku Inc., 2007)'
_computing_data_collection 'CrystalClear (Rigaku Inc., 2007)'
_computing_data_reduction 'CrystalClear (Rigaku Inc., 2007)'
_computing_publication_material 'Siemens SHELXTL^TM^ 5'
_computing_structure_refinement 'SHELXL-97 (Sheldrick, 1997)'
_computing_structure_solution 'SHELXS-97 (Sheldrick, 1990)'
_diffrn_ambient_temperature 293(2)
_diffrn_detector_area_resol_mean 28.5714
_diffrn_measured_fraction_theta_full 0.999
_diffrn_measured_fraction_theta_max 0.999
_diffrn_measurement_device_type 'Rigaku Ultrax-Saturn 70'
_diffrn_measurement_method CCD_Profile_fitting
_diffrn_radiation_monochromator graphite
_diffrn_radiation_source 'fine-focus sealed tube'
_diffrn_radiation_type MoK\a
_diffrn_radiation_wavelength 0.71073
_diffrn_reflns_av_R_equivalents 0.0403
_diffrn_reflns_av_sigmaI/netI 0.0124
_diffrn_reflns_limit_h_max 17
_diffrn_reflns_limit_h_min -17
_diffrn_reflns_limit_k_max 17
_diffrn_reflns_limit_k_min -17
_diffrn_reflns_limit_l_max 17
_diffrn_reflns_limit_l_min -17
_diffrn_reflns_number 19929
_diffrn_reflns_theta_full 25.49
_diffrn_reflns_theta_max 25.49
_diffrn_reflns_theta_min 2.78
_exptl_absorpt_coefficient_mu 11.250
_exptl_absorpt_correction_T_max 0.3992
_exptl_absorpt_correction_T_min 0.2832
_exptl_absorpt_correction_type multi-scan
_exptl_absorpt_process_details 'Sphere (Rigaku CrystalClear)'
_exptl_crystal_colour colourless
_exptl_crystal_density_diffrn 2.605
_exptl_crystal_density_method 'not measured'
_exptl_crystal_description block
_exptl_crystal_F_000 2168
_exptl_crystal_size_max 0.15
_exptl_crystal_size_mid 0.10
_exptl_crystal_size_min 0.10
_refine_diff_density_max 0.503
_refine_diff_density_min -0.552
_refine_diff_density_rms 0.099
_refine_ls_extinction_coef 0.00171(5)
_refine_ls_extinction_expression Fc^*^=kFc[1+0.001xFc^2^\l^3^/sin(2\q)]^-1/4^
_refine_ls_extinction_method SHELXL
_refine_ls_goodness_of_fit_ref 1.341
_refine_ls_hydrogen_treatment constr
_refine_ls_matrix_type full
_refine_ls_number_parameters 43
_refine_ls_number_reflns 986
_refine_ls_number_restraints 0
_refine_ls_restrained_S_all 1.341
_refine_ls_R_factor_all 0.0296
_refine_ls_R_factor_gt 0.0296
_refine_ls_shift/su_max 0.001
_refine_ls_shift/su_mean 0.000
_refine_ls_structure_factor_coef Fsqd
_refine_ls_weighting_details 'calc w=1/[\s^2^(Fo^2^)+(0.0275P)^2^+10.9889P] where P=(Fo^2^+2Fc^2^)/3'
_refine_ls_weighting_scheme calc
_refine_ls_wR_factor_gt 0.0760
_refine_ls_wR_factor_ref 0.0760
_reflns_number_gt 985
_reflns_number_total 986
_reflns_threshold_expression >2sigma(I)
_cod_data_source_file c3ce41720d.txt
_cod_data_source_block Compound1
_cod_depositor_comments
;
The following automatic conversions were performed:

'_exptl_absorpt_correction_type' value 'Multi-scan' changed to
'multi-scan' according to
/home/saulius/struct/CIF-dictionaries/cif_core.dic dictionary named
'cif_core.dic' version 2.4.2 from 2011-04-26.

Automatic conversion script
Id: cif_fix_values 1891 2012-01-12 08:04:46Z andrius 
;
_cod_original_sg_symbol_H-M Pa-3
_cod_database_code 7211466

loop_
_symmetry_equiv_pos_as_xyz
'x, y, z'
'-x+1/2, -y, z+1/2'
'-x, y+1/2, -z+1/2'
'x+1/2, -y+1/2, -z'
'z, x, y'
'z+1/2, -x+1/2, -y'
'-z+1/2, -x, y+1/2'
'-z, x+1/2, -y+1/2'
'y, z, x'
'-y, z+1/2, -x+1/2'
'y+1/2, -z+1/2, -x'
'-y+1/2, -z, x+1/2'
'-x, -y, -z'
'x-1/2, y, -z-1/2'
'x, -y-1/2, z-1/2'
'-x-1/2, y-1/2, z'
'-z, -x, -y'
'-z-1/2, x-1/2, y'
'z-1/2, x, -y-1/2'
'z, -x-1/2, y-1/2'
'-y, -z, -x'
'y, -z-1/2, x-1/2'
'-y-1/2, z-1/2, x'
'y-1/2, z, -x-1/2'

loop_
_atom_site_label
_atom_site_type_symbol
_atom_site_fract_x
_atom_site_fract_y
_atom_site_fract_z
_atom_site_U_iso_or_equiv
_atom_site_adp_type
_atom_site_occupancy
_atom_site_symmetry_multiplicity
_atom_site_calc_flag
_atom_site_refinement_flags
Pb1 Pb 0.0000 1.0000 0.5000 0.03936(8) Uani 1 6 d S
I1 I 0.213464(18) 1.038060(19) 0.459967(17) 0.04583(8) Uani 1 1 d .
N2 N 0.3530(2) 0.6470(2) 0.1470(2) 0.0422(12) Uani 1 3 d S
N1 N 0.2520(2) 0.7480(2) 0.2480(2) 0.0414(13) Uani 1 3 d S
C2 C 0.2113(3) 0.6532(3) 0.2373(3) 0.0489(11) Uani 1 1 d .
H2A H 0.1945 0.6293 0.2967 0.059 Uiso 1 1 calc R
H2B H 0.1566 0.6565 0.2001 0.059 Uiso 1 1 calc R
C3 C 0.2796(3) 0.5908(3) 0.1928(3) 0.0517(11) Uani 1 1 d .
H3A H 0.2492 0.5527 0.1480 0.062 Uiso 1 1 calc R
H3B H 0.3068 0.5513 0.2384 0.062 Uiso 1 1 calc R
C4 C 0.4123(3) 0.5877(3) 0.0877(3) 0.0579(19) Uani 1 3 d S
H4A H 0.4582 0.6245 0.0590 0.087 Uiso 0.33 1 calc PR
H4B H 0.3755 0.5590 0.0418 0.087 Uiso 0.33 1 calc PR
H4C H 0.4410 0.5418 0.1245 0.087 Uiso 0.33 1 calc PR
C1 C 0.1939(4) 0.8061(4) 0.3061(4) 0.072(2) Uani 1 3 d S
H1A H 0.2211 0.8654 0.3118 0.108 Uiso 0.33 1 calc PR
H1B H 0.1882 0.7789 0.3654 0.108 Uiso 0.33 1 calc PR
H1C H 0.1346 0.8118 0.2789 0.108 Uiso 0.33 1 calc PR

loop_
_atom_site_aniso_label
_atom_site_aniso_U_11
_atom_site_aniso_U_22
_atom_site_aniso_U_33
_atom_site_aniso_U_23
_atom_site_aniso_U_13
_atom_site_aniso_U_12
Pb1 0.03936(8) 0.03936(8) 0.03936(8) 0.00073(8) -0.00073(8) -0.00073(8)
I1 0.04461(13) 0.05282(15) 0.04005(13) 0.00944(11) 0.00133(11) 0.00197(11)
N2 0.0422(12) 0.0422(12) 0.0422(12) 0.0066(15) -0.0066(15) -0.0066(15)
N1 0.0414(13) 0.0414(13) 0.0414(13) 0.0064(15) -0.0064(15) -0.0064(15)
C2 0.049(2) 0.054(2) 0.044(2) 0.0126(18) -0.0082(17) -0.0228(18)
C3 0.070(3) 0.046(2) 0.0387(19) 0.0052(17) -0.0077(19) -0.0270(19)
C4 0.0579(19) 0.0579(19) 0.0579(19) 0.002(2) -0.002(2) -0.002(2)
C1 0.072(2) 0.072(2) 0.072(2) -0.001(3) 0.001(3) 0.001(3)

loop_
_atom_type_symbol
_atom_type_description
_atom_type_scat_dispersion_real
_atom_type_scat_dispersion_imag
_atom_type_scat_source
C C 0.0033 0.0016 'International Tables Vol C Tables 4.2.6.8 and 6.1.1.4'
H H 0.0000 0.0000 'International Tables Vol C Tables 4.2.6.8 and 6.1.1.4'
N N 0.0061 0.0033 'International Tables Vol C Tables 4.2.6.8 and 6.1.1.4'
I I -0.4742 1.8119 'International Tables Vol C Tables 4.2.6.8 and 6.1.1.4'
Pb Pb -3.3944 10.1111 'International Tables Vol C Tables 4.2.6.8 and 6.1.1.4'

loop_
_geom_angle_atom_site_label_1
_geom_angle_atom_site_label_2
_geom_angle_atom_site_label_3
_geom_angle
_geom_angle_site_symmetry_1
_geom_angle_site_symmetry_3
I1 Pb1 I1 91.299(7) 22_476 13_576
I1 Pb1 I1 88.701(7) 22_476 7_564
I1 Pb1 I1 88.701(7) 13_576 7_564
I1 Pb1 I1 88.701(7) 22_476 .
I1 Pb1 I1 180.000(2) 13_576 .
I1 Pb1 I1 91.299(7) 7_564 .
I1 Pb1 I1 91.299(7) 22_476 19_567
I1 Pb1 I1 91.299(7) 13_576 19_567
I1 Pb1 I1 180.0 7_564 19_567
I1 Pb1 I1 88.701(7) . 19_567
I1 Pb1 I1 180.0 22_476 10_655
I1 Pb1 I1 88.701(7) 13_576 10_655
I1 Pb1 I1 91.299(7) 7_564 10_655
I1 Pb1 I1 91.299(7) . 10_655
I1 Pb1 I1 88.701(7) 19_567 10_655
C4 N2 C3 110.7(3) . 10_655
C4 N2 C3 110.7(3) . .
C3 N2 C3 108.2(3) 10_655 .
C4 N2 C3 110.7(3) . 7_564
C3 N2 C3 108.2(3) 10_655 7_564
C3 N2 C3 108.2(3) . 7_564
C1 N1 C2 111.1(3) . 10_655
C1 N1 C2 111.1(3) . .
C2 N1 C2 107.7(3) 10_655 .
C1 N1 C2 111.1(3) . 7_564
C2 N1 C2 107.7(3) 10_655 7_564
C2 N1 C2 107.7(3) . 7_564
C3 C2 N1 109.8(4) . .
C3 C2 H2A 109.7 . .
N1 C2 H2A 109.7 . .
C3 C2 H2B 109.7 . .
N1 C2 H2B 109.7 . .
H2A C2 H2B 108.2 . .
C2 C3 N2 109.6(4) . .
C2 C3 H3A 109.8 . .
N2 C3 H3A 109.8 . .
C2 C3 H3B 109.8 . .
N2 C3 H3B 109.8 . .
H3A C3 H3B 108.2 . .
N2 C4 H4A 109.5 . .
N2 C4 H4B 109.5 . .
H4A C4 H4B 109.5 . .
N2 C4 H4C 109.5 . .
H4A C4 H4C 109.5 . .
H4B C4 H4C 109.5 . .
N1 C1 H1A 109.5 . .
N1 C1 H1B 109.5 . .
H1A C1 H1B 109.5 . .
N1 C1 H1C 109.5 . .
H1A C1 H1C 109.5 . .
H1B C1 H1C 109.5 . .

loop_
_geom_bond_atom_site_label_1
_geom_bond_atom_site_label_2
_geom_bond_distance
_geom_bond_site_symmetry_2
Pb1 I1 3.2317(3) 22_476
Pb1 I1 3.2317(3) 13_576
Pb1 I1 3.2317(3) 7_564
Pb1 I1 3.2317(3) .
Pb1 I1 3.2317(3) 19_567
Pb1 I1 3.2317(3) 10_655
N2 C4 1.504(10) .
N2 C3 1.513(5) 10_655
N2 C3 1.513(5) .
N2 C3 1.513(5) 7_564
N1 C1 1.474(11) .
N1 C2 1.521(4) 10_655
N1 C2 1.521(4) .
N1 C2 1.521(4) 7_564
C2 C3 1.505(6) .
C2 H2A 0.9700 .
C2 H2B 0.9700 .
C3 H3A 0.9700 .
C3 H3B 0.9700 .
C4 H4A 0.9600 .
C4 H4B 0.9600 .
C4 H4C 0.9600 .
C1 H1A 0.9600 .
C1 H1B 0.9600 .
C1 H1C 0.9600 .
